data_1564193
loop_
_publ_author_name
'Pordel, Shabnam'
'Schrage, Briana R.'
'Ziegler, Christopher J.'
'White, Jessica K.'

_publ_section_title
;
 Impact of steric bulk on photoinduced ligand exchange reactions in Mn(I)
 photoCORMs
;
_journal_name_full 'Inorganica Chimica Acta'
_journal_page_first 119845
_journal_paper_doi 10.1016/j.ica.2020.119845
_journal_volume 511
_journal_year 2020
_chemical_formula_sum 'C15 H12 Br Mn N2 O3'
_chemical_formula_weight 403.12
_space_group_crystal_system monoclinic
_space_group_IT_number 14
_space_group_name_Hall '-P 2ybc'
_space_group_name_H-M_alt 'P 1 21/c 1'
_atom_sites_solution_hydrogens geom
_audit_creation_method SHELXL-2016/6
_cell_angle_alpha 90
_cell_angle_beta 95.145(3)
_cell_angle_gamma 90
_cell_formula_units_Z 4
_cell_length_a 15.2930(12)
_cell_length_b 13.1490(10)
_cell_length_c 7.5014(6)
_cell_measurement_reflns_used 9969
_cell_measurement_temperature 100(2)
_cell_measurement_theta_max 28.19
_cell_measurement_theta_min 2.67
_cell_volume 1502.4(2)
_computing_cell_refinement 'Bruker SAINT'
_computing_data_collection 'Bruker APEX2'
_computing_data_reduction 'Bruker SAINT'
_computing_molecular_graphics 'Bruker SHELXTL'
_computing_publication_material 'Bruker SHELXTL'
_computing_structure_refinement 'SHELXL-2016/6 (Sheldrick, 2016)'
_computing_structure_solution 'SHELXT 2014/5 (Sheldrick, 2014)'
_diffrn_ambient_temperature 100(2)
_diffrn_measured_fraction_theta_full 1.000
_diffrn_measured_fraction_theta_max 0.998
_diffrn_measurement_device_type 'Bruker APEX-II CCD'
_diffrn_measurement_method '\f and \w scans'
_diffrn_radiation_type MoK\a
_diffrn_radiation_wavelength 0.71073
_diffrn_reflns_av_R_equivalents 0.1210
_diffrn_reflns_av_unetI/netI 0.0747
_diffrn_reflns_Laue_measured_fraction_full 1.000
_diffrn_reflns_Laue_measured_fraction_max 0.998
_diffrn_reflns_limit_h_max 17
_diffrn_reflns_limit_h_min -20
_diffrn_reflns_limit_k_max 17
_diffrn_reflns_limit_k_min -17
_diffrn_reflns_limit_l_max 10
_diffrn_reflns_limit_l_min -10
_diffrn_reflns_number 37037
_diffrn_reflns_point_group_measured_fraction_full 1.000
_diffrn_reflns_point_group_measured_fraction_max 0.998
_diffrn_reflns_theta_full 25.242
_diffrn_reflns_theta_max 28.367
_diffrn_reflns_theta_min 2.046
_exptl_absorpt_coefficient_mu 3.551
_exptl_absorpt_correction_T_max 0.7457
_exptl_absorpt_correction_T_min 0.5034
_exptl_absorpt_correction_type multi-scan
_exptl_absorpt_process_details SADABS
_exptl_crystal_colour orange
_exptl_crystal_density_diffrn 1.782
_exptl_crystal_density_method 'not measured'
_exptl_crystal_description block
_exptl_crystal_F_000 800
_exptl_crystal_size_max 0.414
_exptl_crystal_size_mid 0.363
_exptl_crystal_size_min 0.252
_refine_diff_density_max 1.160
_refine_diff_density_min -0.721
_refine_diff_density_rms 0.147
_refine_ls_extinction_coef .
_refine_ls_extinction_method none
_refine_ls_goodness_of_fit_ref 1.099
_refine_ls_hydrogen_treatment constr
_refine_ls_matrix_type full
_refine_ls_number_parameters 201
_refine_ls_number_reflns 3751
_refine_ls_number_restraints 0
_refine_ls_restrained_S_all 1.099
_refine_ls_R_factor_all 0.0609
_refine_ls_R_factor_gt 0.0481
_refine_ls_shift/su_max 0.001
_refine_ls_shift/su_mean 0.000
_refine_ls_structure_factor_coef Fsqd
_refine_ls_weighting_details 'w=1/[\s^2^(Fo^2^)+(0.0260P)^2^+4.0800P] where P=(Fo^2^+2Fc^2^)/3'
_refine_ls_weighting_scheme calc
_refine_ls_wR_factor_gt 0.1159
_refine_ls_wR_factor_ref 0.1204
_reflns_Friedel_coverage 0.000
_reflns_Friedel_fraction_full .
_reflns_Friedel_fraction_max .
_reflns_number_gt 3128
_reflns_number_total 3751
_reflns_threshold_expression 'I > 2\s(I)'
_cod_data_source_file 4-4-Me2bpy-Br.cif
_cod_data_source_block 4-4-Me2bpy-Br
_cod_depositor_comments
;
The following automatic conversions were performed:

data item '_exptl_crystal_density_meas' value 'not measured' was
changed to '?' -- the value is perceived as not measured.

Automatic conversion script
Id: cif_fix_values 8369 2020-08-20 11:38:08Z andrius 
;
_cod_original_sg_symbol_H-M 'P 21/c'
_cod_database_code 1564193
_shelx_shelxl_version_number 2016/6
_shelx_space_group_comment
; 
The symmetry employed for this shelxl refinement is uniquely defined 
by the following loop, which should always be used as a source of 
symmetry information in preference to the above space-group names. 
They are only intended as comments. 
;

loop_
_space_group_symop_operation_xyz
'x, y, z'
'-x, y+1/2, -z+1/2'
'-x, -y, -z'
'x, -y-1/2, z-1/2'

loop_
_atom_site_label
_atom_site_type_symbol
_atom_site_fract_x
_atom_site_fract_y
_atom_site_fract_z
_atom_site_U_iso_or_equiv
_atom_site_adp_type
_atom_site_occupancy
_atom_site_site_symmetry_order
_atom_site_calc_flag
_atom_site_refinement_flags_posn
_atom_site_refinement_flags_adp
_atom_site_refinement_flags_occupancy
_atom_site_disorder_assembly
_atom_site_disorder_group
Br1 Br 0.31242(3) 0.50808(3) 0.80468(5) 0.01613(12) Uani 1 1 d . . . . .
C1 C 0.2810(3) 0.3218(3) 0.5578(5) 0.0170(8) Uani 1 1 d . . . . .
C2 C 0.1580(3) 0.3930(3) 0.3306(6) 0.0166(8) Uani 1 1 d . . . . .
C3 C 0.1435(3) 0.3941(3) 0.6766(5) 0.0155(8) Uani 1 1 d . . . . .
C4 C 0.3808(3) 0.4737(3) 0.3222(5) 0.0172(8) Uani 1 1 d . . . . .
H4 H 0.388650 0.402107 0.330813 0.021 Uiso 1 1 calc R U . . .
C5 C 0.4419(3) 0.5293(3) 0.2403(5) 0.0169(8) Uani 1 1 d . . . . .
H5 H 0.491263 0.496642 0.197435 0.020 Uiso 1 1 calc R U . . .
C6 C 0.4307(3) 0.6343(3) 0.2205(5) 0.0155(8) Uani 1 1 d . . . . .
C7 C 0.4950(3) 0.6967(3) 0.1271(6) 0.0236(9) Uani 1 1 d . . . . .
H7A H 0.555007 0.677623 0.171679 0.035 Uiso 1 1 calc R U . . .
H7B H 0.485713 0.768987 0.150720 0.035 Uiso 1 1 calc R U . . .
H7C H 0.486393 0.684101 -0.002032 0.035 Uiso 1 1 calc R U . . .
C8 C 0.3573(2) 0.6774(3) 0.2865(5) 0.0151(7) Uani 1 1 d . . . . .
H8 H 0.346920 0.748394 0.273867 0.018 Uiso 1 1 calc R U . . .
C9 C 0.2991(2) 0.6171(3) 0.3709(5) 0.0121(7) Uani 1 1 d . . . . .
C10 C 0.2190(2) 0.6563(3) 0.4427(5) 0.0118(7) Uani 1 1 d . . . . .
C11 C 0.1969(2) 0.7589(3) 0.4460(5) 0.0125(7) Uani 1 1 d . . . . .
H11 H 0.235285 0.808565 0.404229 0.015 Uiso 1 1 calc R U . . .
C12 C 0.1186(2) 0.7886(3) 0.5105(5) 0.0120(7) Uani 1 1 d . . . . .
C13 C 0.0947(3) 0.8991(3) 0.5225(5) 0.0175(8) Uani 1 1 d . . . . .
H13A H 0.142843 0.940936 0.485207 0.026 Uiso 1 1 calc R U . . .
H13B H 0.084361 0.915746 0.646162 0.026 Uiso 1 1 calc R U . . .
H13C H 0.041285 0.912597 0.443780 0.026 Uiso 1 1 calc R U . . .
C14 C 0.0634(2) 0.7128(3) 0.5641(5) 0.0140(7) Uani 1 1 d . . . . .
H14 H 0.007739 0.729890 0.602385 0.017 Uiso 1 1 calc R U . . .
C15 C 0.0898(2) 0.6127(3) 0.5614(5) 0.0134(7) Uani 1 1 d . . . . .
H15 H 0.051559 0.561933 0.600010 0.016 Uiso 1 1 calc R U . . .
Mn1 Mn 0.22178(4) 0.44181(4) 0.52999(8) 0.01195(15) Uani 1 1 d . . . . .
N1 N 0.3104(2) 0.5147(2) 0.3911(5) 0.0129(6) Uani 1 1 d . . . . .
N2 N 0.1677(2) 0.5835(2) 0.5065(4) 0.0128(6) Uani 1 1 d . . . . .
O1 O 0.3157(2) 0.2457(2) 0.5777(4) 0.0264(7) Uani 1 1 d . . . . .
O2 O 0.1189(2) 0.3616(2) 0.2119(4) 0.0240(7) Uani 1 1 d . . . . .
O3 O 0.0945(2) 0.3642(2) 0.7711(4) 0.0241(7) Uani 1 1 d . . . . .

loop_
_atom_site_aniso_label
_atom_site_aniso_U_11
_atom_site_aniso_U_22
_atom_site_aniso_U_33
_atom_site_aniso_U_23
_atom_site_aniso_U_13
_atom_site_aniso_U_12
Br1 0.0154(2) 0.01466(19) 0.0180(2) -0.00172(14) -0.00016(15) 0.00294(14)
C1 0.019(2) 0.0153(18) 0.0179(19) 0.0000(14) 0.0047(15) -0.0014(16)
C2 0.0166(19) 0.0089(16) 0.026(2) 0.0039(15) 0.0102(17) 0.0016(14)
C3 0.0176(19) 0.0117(16) 0.0172(19) -0.0001(14) 0.0009(15) 0.0012(15)
C4 0.0150(19) 0.0155(18) 0.021(2) -0.0024(15) 0.0041(16) 0.0032(15)
C5 0.0129(19) 0.0184(18) 0.0200(19) -0.0024(15) 0.0059(15) 0.0032(15)
C6 0.0131(18) 0.0186(18) 0.0141(18) -0.0007(14) -0.0023(14) -0.0016(15)
C7 0.017(2) 0.026(2) 0.028(2) 0.0072(18) 0.0053(17) 0.0017(17)
C8 0.0140(18) 0.0119(17) 0.0189(19) 0.0006(14) -0.0005(15) 0.0008(14)
C9 0.0150(18) 0.0095(16) 0.0114(17) 0.0008(13) -0.0008(14) -0.0006(14)
C10 0.0117(17) 0.0127(16) 0.0107(17) -0.0014(13) 0.0002(14) -0.0009(14)
C11 0.0122(18) 0.0123(17) 0.0130(18) -0.0004(13) 0.0015(14) -0.0005(14)
C12 0.0156(18) 0.0100(16) 0.0099(17) -0.0019(13) -0.0007(14) 0.0002(14)
C13 0.022(2) 0.0110(17) 0.0206(19) 0.0015(14) 0.0061(16) 0.0041(15)
C14 0.0115(18) 0.0130(17) 0.0177(19) -0.0006(14) 0.0029(15) 0.0024(14)
C15 0.0140(18) 0.0115(16) 0.0147(18) 0.0003(13) 0.0013(14) -0.0011(14)
Mn1 0.0119(3) 0.0081(3) 0.0161(3) -0.0002(2) 0.0032(2) -0.0001(2)
N1 0.0124(15) 0.0053(13) 0.0213(17) -0.0055(12) 0.0035(13) 0.0021(11)
N2 0.0119(15) 0.0100(14) 0.0164(15) -0.0016(12) 0.0002(12) -0.0001(12)
O1 0.0280(17) 0.0150(14) 0.0367(18) 0.0014(13) 0.0054(14) 0.0085(13)
O2 0.0256(16) 0.0191(14) 0.0270(16) 0.0027(12) -0.0001(13) -0.0021(12)
O3 0.0271(17) 0.0172(14) 0.0298(16) -0.0003(12) 0.0120(14) -0.0056(12)

loop_
_atom_type_symbol
_atom_type_description
_atom_type_scat_dispersion_real
_atom_type_scat_dispersion_imag
_atom_type_scat_source
C C 0.0033 0.0016 'International Tables Vol C Tables 4.2.6.8 and 6.1.1.4'
H H 0.0000 0.0000 'International Tables Vol C Tables 4.2.6.8 and 6.1.1.4'
Br Br -0.2901 2.4595 'International Tables Vol C Tables 4.2.6.8 and 6.1.1.4'
Mn Mn 0.3368 0.7283 'International Tables Vol C Tables 4.2.6.8 and 6.1.1.4'
N N 0.0061 0.0033 'International Tables Vol C Tables 4.2.6.8 and 6.1.1.4'
O O 0.0106 0.0060 'International Tables Vol C Tables 4.2.6.8 and 6.1.1.4'

loop_
_geom_angle_atom_site_label_1
_geom_angle_atom_site_label_2
_geom_angle_atom_site_label_3
_geom_angle
_geom_angle_site_symmetry_1
_geom_angle_site_symmetry_3
O1 C1 Mn1 177.8(4) . .
O2 C2 Mn1 178.5(4) . .
O3 C3 Mn1 179.2(4) . .
N1 C4 C5 123.8(4) . .
N1 C4 H4 118.1 . .
C5 C4 H4 118.1 . .
C4 C5 C6 119.5(4) . .
C4 C5 H5 120.2 . .
C6 C5 H5 120.2 . .
C8 C6 C5 117.4(4) . .
C8 C6 C7 121.9(3) . .
C5 C6 C7 120.7(4) . .
C6 C7 H7A 109.5 . .
C6 C7 H7B 109.5 . .
H7A C7 H7B 109.5 . .
C6 C7 H7C 109.5 . .
H7A C7 H7C 109.5 . .
H7B C7 H7C 109.5 . .
C9 C8 C6 120.1(3) . .
C9 C8 H8 119.9 . .
C6 C8 H8 119.9 . .
N1 C9 C8 122.4(3) . .
N1 C9 C10 113.9(3) . .
C8 C9 C10 123.7(3) . .
N2 C10 C11 122.0(3) . .
N2 C10 C9 114.2(3) . .
C11 C10 C9 123.8(3) . .
C12 C11 C10 119.8(3) . .
C12 C11 H11 120.1 . .
C10 C11 H11 120.1 . .
C11 C12 C14 117.7(3) . .
C11 C12 C13 120.9(3) . .
C14 C12 C13 121.3(3) . .
C12 C13 H13A 109.5 . .
C12 C13 H13B 109.5 . .
H13A C13 H13B 109.5 . .
C12 C13 H13C 109.5 . .
H13A C13 H13C 109.5 . .
H13B C13 H13C 109.5 . .
C15 C14 C12 119.7(3) . .
C15 C14 H14 120.2 . .
C12 C14 H14 120.2 . .
N2 C15 C14 122.9(3) . .
N2 C15 H15 118.5 . .
C14 C15 H15 118.5 . .
C3 Mn1 C1 88.82(17) . .
C3 Mn1 C2 92.39(17) . .
C1 Mn1 C2 90.74(17) . .
C3 Mn1 N1 170.98(15) . .
C1 Mn1 N1 96.92(15) . .
C2 Mn1 N1 94.48(15) . .
C3 Mn1 N2 94.79(15) . .
C1 Mn1 N2 174.01(16) . .
C2 Mn1 N2 93.88(15) . .
N1 Mn1 N2 78.93(12) . .
C3 Mn1 Br1 88.19(12) . .
C1 Mn1 Br1 88.55(13) . .
C2 Mn1 Br1 179.07(13) . .
N1 Mn1 Br1 85.02(10) . .
N2 Mn1 Br1 86.80(9) . .
C4 N1 C9 116.7(3) . .
C4 N1 Mn1 127.1(3) . .
C9 N1 Mn1 116.2(2) . .
C15 N2 C10 117.6(3) . .
C15 N2 Mn1 126.5(3) . .
C10 N2 Mn1 115.7(2) . .

loop_
_geom_bond_atom_site_label_1
_geom_bond_atom_site_label_2
_geom_bond_distance
_geom_bond_site_symmetry_2
Br1 Mn1 2.5327(7) .
C1 O1 1.136(5) .
C1 Mn1 1.822(4) .
C2 O2 1.106(5) .
C2 Mn1 1.828(4) .
C3 O3 1.146(5) .
C3 Mn1 1.809(4) .
C4 N1 1.348(5) .
C4 C5 1.374(6) .
C4 H4 0.9500 .
C5 C6 1.398(5) .
C5 H5 0.9500 .
C6 C8 1.388(5) .
C6 C7 1.501(6) .
C7 H7A 0.9800 .
C7 H7B 0.9800 .
C7 H7C 0.9800 .
C8 C9 1.386(5) .
C8 H8 0.9500 .
C9 N1 1.364(4) .
C9 C10 1.475(5) .
C10 N2 1.352(5) .
C10 C11 1.392(5) .
C11 C12 1.387(5) .
C11 H11 0.9500 .
C12 C14 1.387(5) .
C12 C13 1.503(5) .
C13 H13A 0.9800 .
C13 H13B 0.9800 .
C13 H13C 0.9800 .
C14 C15 1.377(5) .
C14 H14 0.9500 .
C15 N2 1.350(5) .
C15 H15 0.9500 .
Mn1 N1 2.023(3) .
Mn1 N2 2.040(3) .
